data_7204966
loop_
_publ_author_name
'Zhao, Yongnan'
'Liu, Qingsheng'
'Li, Yafeng'
'Chen, Xiangming'
'Mai, Zhenhong'

_publ_section_title
;
 Hydrothermal synthesis, structure and catalytic property of a novel
 open-framework oxovanadium arsenate
;
_journal_issue 6
_journal_name_full 'Journal of Materials Chemistry'
_journal_page_first 1553
_journal_page_last 1554
_journal_paper_doi 10.1039/b102336p
_journal_volume 11
_journal_year 2001
_chemical_formula_sum 'As2 H18 O35 V10'
_chemical_formula_weight 1237.38
_chemical_name_systematic ?
_space_group_IT_number 217
_symmetry_cell_setting cubic
_symmetry_space_group_name_Hall 'I -4 2 3'
_symmetry_space_group_name_H-M 'I -4 3 m'
_atom_sites_solution_hydrogens geom
_atom_sites_solution_primary direct
_atom_sites_solution_secondary difmap
_audit_creation_method SHELXL
_cell_angle_alpha 90.00
_cell_angle_beta 90.00
_cell_angle_gamma 90.00
_cell_formula_units_Z 4
_cell_length_a 16.708(2)
_cell_length_b 16.708(2)
_cell_length_c 16.708(2)
_cell_measurement_reflns_used 27
_cell_measurement_temperature 293(2)
_cell_measurement_theta_max 12.29
_cell_measurement_theta_min 5.73
_cell_volume 4664.2(10)
_computing_structure_refinement 'SHELXL-93 (Sheldrick, 1993)'
_computing_structure_solution 'SHELXS-86 (Sheldrick, 1990)'
_diffrn_ambient_temperature 293(2)
_diffrn_measurement_device 'Siemens P4 '
_diffrn_measurement_method 'w scan'
_diffrn_radiation_monochromator graphite
_diffrn_radiation_source 'fine-focus sealed tube'
_diffrn_radiation_type MoK\a
_diffrn_radiation_wavelength 0.71073
_diffrn_reflns_av_R_equivalents 0.0486
_diffrn_reflns_av_sigmaI/netI 0.0742
_diffrn_reflns_limit_h_max 9
_diffrn_reflns_limit_h_min -1
_diffrn_reflns_limit_k_max 18
_diffrn_reflns_limit_k_min -1
_diffrn_reflns_limit_l_max 18
_diffrn_reflns_limit_l_min -18
_diffrn_reflns_number 2915
_diffrn_reflns_theta_max 25.06
_diffrn_reflns_theta_min 1.72
_diffrn_standards_interval_count 97
_diffrn_standards_number 3
_exptl_absorpt_coefficient_mu 3.395
_exptl_absorpt_correction_type 'Semi-empirical from psi scan '
_exptl_crystal_colour dark-green
_exptl_crystal_density_diffrn 1.762
_exptl_crystal_description cube
_exptl_crystal_F_000 2376
_exptl_crystal_size_max 0.1
_exptl_crystal_size_mid 0.1
_exptl_crystal_size_min 0.1
_refine_diff_density_max 1.235
_refine_diff_density_min -2.490
_refine_diff_density_rms 0.474
_refine_ls_abs_structure_details 'Flack H D (1983), Acta Cryst. A39, 876-881'
_refine_ls_abs_structure_Flack 0.54(19)
_refine_ls_extinction_coef 0.0006(4)
_refine_ls_extinction_expression Fc^*^=kFc[1+0.001xFc^2^\l^3^/sin(2\q)]^-1/4^
_refine_ls_extinction_method SHELXL
_refine_ls_goodness_of_fit_all 1.133
_refine_ls_goodness_of_fit_obs 1.199
_refine_ls_matrix_type full
_refine_ls_number_parameters 71
_refine_ls_number_reflns 633
_refine_ls_number_restraints 0
_refine_ls_restrained_S_all 1.133
_refine_ls_restrained_S_obs 1.199
_refine_ls_R_factor_all 0.1099
_refine_ls_R_factor_obs 0.0569
_refine_ls_shift/esd_max 0.093
_refine_ls_shift/esd_mean 0.013
_refine_ls_structure_factor_coef Fsqd
_refine_ls_weighting_details 'w=1/[\s^2^(Fo^2^)+(0.0261P)^2^] where P=(Fo^2^+2Fc^2^)/3'
_refine_ls_weighting_scheme calc
_refine_ls_wR_factor_all 0.1392
_refine_ls_wR_factor_obs 0.0775
_reflns_number_observed 440
_reflns_number_total 633
_reflns_observed_criterion >2sigma(I)
_cod_data_source_file b102336p.txt
_cod_data_source_block VAs-1
_cod_depositor_comments
;
The following automatic conversions were performed:
'_symmetry_cell_setting' value 'Cubic' changed to 'cubic' according to
'/home/saulius/struct/CIF-dictionaries/cif_core.dic' dictionary named
'cif_core.dic' version 2.4.1 from 2010-06-29.

Automatic conversion script
Id: cif_fix_enum 1527 2010-12-29 10:47:43Z saulius 

The following automatic conversions were performed:

'_refine_ls_weighting_scheme' value 'calc
w=1/[\s^2^(Fo^2^)+(0.0261P)^2^] where P=(Fo^2^+2Fc^2^)/3' was changed
to 'calc'. New tag '_refine_ls_weighting_details' was created. The
value of the new tag was set to 'w=1/[\s^2^(Fo^2^)+(0.0261P)^2^]
where P=(Fo^2^+2Fc^2^)/3'.

Automatic conversion script
Id: cif_fix_values 3143 2015-03-26 13:38:13Z robertas 
;
_cod_original_cell_volume 4664.4(9)
_cod_original_sg_symbol_H-M I-43m
_cod_original_formula_sum 'H18 As2 O35 V10'
_cod_database_code 7204966

loop_
_symmetry_equiv_pos_as_xyz
'x, y, z'
'-x, -y, z'
'-x, y, -z'
'x, -y, -z'
'z, x, y'
'z, -x, -y'
'-z, -x, y'
'-z, x, -y'
'y, z, x'
'-y, z, -x'
'y, -z, -x'
'-y, -z, x'
'y, x, z'
'-y, -x, z'
'y, -x, -z'
'-y, x, -z'
'x, z, y'
'-x, z, -y'
'-x, -z, y'
'x, -z, -y'
'z, y, x'
'z, -y, -x'
'-z, y, -x'
'-z, -y, x'
'x+1/2, y+1/2, z+1/2'
'-x+1/2, -y+1/2, z+1/2'
'-x+1/2, y+1/2, -z+1/2'
'x+1/2, -y+1/2, -z+1/2'
'z+1/2, x+1/2, y+1/2'
'z+1/2, -x+1/2, -y+1/2'
'-z+1/2, -x+1/2, y+1/2'
'-z+1/2, x+1/2, -y+1/2'
'y+1/2, z+1/2, x+1/2'
'-y+1/2, z+1/2, -x+1/2'
'y+1/2, -z+1/2, -x+1/2'
'-y+1/2, -z+1/2, x+1/2'
'y+1/2, x+1/2, z+1/2'
'-y+1/2, -x+1/2, z+1/2'
'y+1/2, -x+1/2, -z+1/2'
'-y+1/2, x+1/2, -z+1/2'
'x+1/2, z+1/2, y+1/2'
'-x+1/2, z+1/2, -y+1/2'
'-x+1/2, -z+1/2, y+1/2'
'x+1/2, -z+1/2, -y+1/2'
'z+1/2, y+1/2, x+1/2'
'z+1/2, -y+1/2, -x+1/2'
'-z+1/2, y+1/2, -x+1/2'
'-z+1/2, -y+1/2, x+1/2'

loop_
_atom_site_aniso_label
_atom_site_aniso_U_11
_atom_site_aniso_U_22
_atom_site_aniso_U_33
_atom_site_aniso_U_23
_atom_site_aniso_U_13
_atom_site_aniso_U_12
As 0.018(2) 0.015(2) 0.018(2) -0.003(2) 0.006(5) 0.002(2)
V1 0.020(6) 0.023(7) 0.018(6) 0.004(4) -0.002(6) 0.001(4)
V2 0.025(6) 0.012(9) 0.028(6) 0.000 -0.005(16) 0.000
V3 0.028(10) 0.018(12) 0.025(10) 0.001(10) 0.006(10) -0.002(10)
O1 0.025(10) 0.025(12) 0.036(10) 0.000 0.004(12) 0.000
O2 0.042(13) 0.042(12) 0.023(13) -0.009(10) 0.009(14) -0.009(10)
O3 0.047(12) 0.027(11) 0.015(12) 0.002(12) -0.004(12) -0.004(12)
O4 0.018(9) 0.033(10) 0.013(8) -0.011(15) 0.010(7) 0.003(14)
O5 0.047(12) 0.039(12) 0.037(12) -0.010(16) -0.017(12) 0.011(16)
O6 0.076(14) 0.165(18) 0.070(19) -0.008(11) -0.035(16) 0.008(16)
OW1 0.087(19) 0.351(11) 0.087(14) 0.000 0.000 0.000
OW2 0.087(21) 0.087(21) 0.024(20) -0.006(17) 0.006(17) -0.033(29)

loop_
_atom_site_label
_atom_site_type_symbol
_atom_site_fract_x
_atom_site_fract_y
_atom_site_fract_z
_atom_site_U_iso_or_equiv
_atom_site_thermal_displace_type
_atom_site_occupancy
_atom_site_calc_flag
_atom_site_refinement_flags
_atom_site_disorder_group
As As 0.5000 0.0000 0.2500 0.017(2) Uani 1 d S .
V1 V 0.3875(5) 0.0768(6) 0.3875(5) 0.020(4) Uani 1 d S .
V2 V 0.5000 0.1473(9) 0.5000 0.022(4) Uani 1 d S .
V3 V 0.6125(8) 0.0715(6) 0.3875(8) 0.023(7) Uani 1 d S .
O1 O 0.3444(8) 0.1522(8) 0.3444(9) 0.029(6) Uani 1 d S .
O2 O 0.5000 0.2443(10) 0.5000 0.035(8) Uani 1 d S .
O3 O 0.6705(12) 0.1322(12) 0.3295(13) 0.030(8) Uani 1 d S .
O4 O 0.4171(9) 0.0043(12) 0.30636(9) 0.021(4) Uani 1 d . .
O5 O 0.6077(10) 0.1097(15) 0.4903(10) 0.041(8) Uani 1 d . .
O6 O 0.5000 0.0000 0.5000 0.106(7) Uani 1 d S .
OW1 O 0.7343(12) 0.2657(12) 0.4757(11) 0.175(11) Uani 1 d S .
OW2 O 0.7583(13) 0.2417(13) 0.3450(13) 0.066(13) Uani 1 d S .

loop_
_atom_type_symbol
_atom_type_description
_atom_type_scat_dispersion_real
_atom_type_scat_dispersion_imag
_atom_type_scat_source
O O 0.0106 0.0060 'International Tables Vol C Tables 4.2.6.8 and 6.1.1.4'
H H 0.0000 0.0000 'International Tables Vol C Tables 4.2.6.8 and 6.1.1.4'
V V 0.3005 0.5294 'International Tables Vol C Tables 4.2.6.8 and 6.1.1.4'
As As 0.0499 2.0058 'International Tables Vol C Tables 4.2.6.8 and 6.1.1.4'

loop_
_geom_angle_atom_site_label_1
_geom_angle_atom_site_label_2
_geom_angle_atom_site_label_3
_geom_angle
_geom_angle_site_symmetry_1
_geom_angle_site_symmetry_3
_geom_angle_publ_flag
O4 As O4 110.6(5) 40_545 39 ?
O4 As O4 108.9(5) 40_545 . ?
O4 As O4 108.9(5) 39 . ?
O4 As O4 108.9(5) 40_545 2_655 ?
O4 As O4 108.9(5) 39 2_655 ?
O4 As O4 110.6(5) . 2_655 ?
O1 V1 O4 109.1(6) . 21 ?
O1 V1 O4 109.1(6) . . ?
O4 V1 O4 87.2(7) 21 . ?
O1 V1 O5 100.6(8) . 23_656 ?
O4 V1 O5 150.3(7) 21 23_656 ?
O4 V1 O5 85.9(9) . 23_656 ?
O1 V1 O5 100.5(6) . 3_656 ?
O4 V1 O5 85.9(10) 21 3_656 ?
O4 V1 O5 150.3(7) . 3_656 ?
O5 V1 O5 85.9(7) 23_656 3_656 ?
O2 V2 O5 106.4(9) . 3_656 ?
O2 V2 O5 106.4(9) . 23_656 ?
O5 V2 O5 96.6(10) 3_656 23_656 ?
O2 V2 O5 106.4(9) . 21 ?
O5 V2 O5 74.1(8) 3_656 21 ?
O5 V2 O5 147.2(8) 23_656 21 ?
O2 V2 O5 106.4(9) . . ?
O5 V2 O5 147.2(8) 3_656 . ?
O5 V2 O5 74.1(7) 23_656 . ?
O5 V2 O5 96.6(10) 21 . ?
O2 V2 O6 180.0 . . ?
O5 V2 O6 73.6(9) 3_656 . ?
O5 V2 O6 73.6(9) 23_656 . ?
O5 V2 O6 73.6(9) 21 . ?
O5 V2 O6 73.6(9) . . ?
O3 V3 O5 105.0(10) . . ?
O3 V3 O5 105.0(10) . 23_656 ?
O5 V3 O5 79.3(11) . 23_656 ?
O3 V3 O4 103.9(8) . 2_655 ?
O5 V3 O4 150.7(7) . 2_655 ?
O5 V3 O4 89.0(11) 23_656 2_655 ?
O3 V3 O4 103.9(8) . 24_655 ?
O5 V3 O4 89.0(11) . 24_655 ?
O5 V3 O4 150.8(7) 23_656 24_655 ?
O4 V3 O4 88.5(6) 2_655 24_655 ?
As O4 V3 128.5(6) . 2_655 ?
As O4 V1 129.5(5) . . ?
V3 O4 V1 82.1(7) 2_655 . ?
V3 O5 V2 103.0(11) . . ?
V3 O5 V1 142.1(5) . 3_656 ?
V2 O5 V1 88.7(5) . 3_656 ?
V2 O6 V2 180.0 2_655 . ?

loop_
_geom_bond_atom_site_label_1
_geom_bond_atom_site_label_2
_geom_bond_distance
_geom_bond_site_symmetry_2
_geom_bond_publ_flag
As O4 1.676(6) 40_545 ?
As O4 1.676(6) 39 ?
As O4 1.676(6) . ?
As O4 1.676(6) 2_655 ?
V1 O1 1.620(5) . ?
V1 O4 1.884(6) 21 ?
V1 O4 1.884(6) . ?
V1 O5 2.116(6) 23_656 ?
V1 O5 2.116(6) 3_656 ?
V2 O2 1.600(8) . ?
V2 O5 1.913(9) 3_656 ?
V2 O5 1.913(9) 23_656 ?
V2 O5 1.913(9) 21 ?
V2 O5 1.913(9) . ?
V3 O3 1.706(9) . ?
V3 O5 1.834(9) . ?
V3 O5 1.834(9) 23_656 ?
V3 O4 1.921(9) 2_655 ?
V3 O4 1.921(9) 24_655 ?
O4 V3 1.921(9) 2_655 ?
O5 V1 2.116(6) 3_656 ?
O6 V2 2.461(6) 2_655 ?
